data_2212366
loop_
_publ_author_name
'Xi-Shi Tai'
'Jie Yin'
'Yi-Min Feng'

_publ_section_title
;
 1,10-Phenanthroline pyridinium perchlorate
;
_journal_coeditor_code SG2123
_journal_issue 2
_journal_name_full 'Acta Crystallographica Section E'
_journal_page_first o1037
_journal_page_last o1038
_journal_paper_doi 10.1107/S160053680700431X
_journal_volume 63
_journal_year 2007
_chemical_formula_iupac 'C12 H8 N2, C5 H6 N +, Cl O4 -'
_chemical_formula_moiety 'C12 H8 N2, C5 H6 N +, Cl O4 -'
_chemical_formula_sum 'C17 H14 Cl N3 O4'
_chemical_formula_weight 359.76
_chemical_name_systematic
;
1,10-phenanthroline pyridinium perchlorate
;
_space_group_IT_number 15
_symmetry_cell_setting monoclinic
_symmetry_space_group_name_Hall '-C 2yc'
_symmetry_space_group_name_H-M 'C 1 2/c 1'
_atom_sites_solution_hydrogens geom
_atom_sites_solution_primary direct
_atom_sites_solution_secondary difmap
_audit_creation_method SHELXL-97
_cell_angle_alpha 90.00
_cell_angle_beta 95.403(6)
_cell_angle_gamma 90.00
_cell_formula_units_Z 4
_cell_length_a 10.534(3)
_cell_length_b 22.884(8)
_cell_length_c 6.811(2)
_cell_measurement_reflns_used 801
_cell_measurement_temperature 294(2)
_cell_measurement_theta_max 20.29
_cell_measurement_theta_min 2.14
_cell_volume 1634.6(9)
_computing_cell_refinement SMART
_computing_data_collection 'SMART (Bruker, 2000)'
_computing_data_reduction 'SAINT (Bruker, 2000)'
_computing_molecular_graphics 'SHELXTL (Sheldrick, 1997b)'
_computing_publication_material SHELXTL
_computing_structure_refinement 'SHELXL97 (Sheldrick, 1997a)'
_computing_structure_solution 'SHELXS97 (Sheldrick, 1997a)'
_diffrn_ambient_temperature 294(2)
_diffrn_measured_fraction_theta_full 0.999
_diffrn_measured_fraction_theta_max 0.999
_diffrn_measurement_device_type 'Bruker SMART CCD area-detector'
_diffrn_measurement_method '\f and \w'
_diffrn_radiation_monochromator graphite
_diffrn_radiation_source 'fine-focus sealed tube'
_diffrn_radiation_type MoK\a
_diffrn_radiation_wavelength 0.71073
_diffrn_reflns_av_R_equivalents 0.0532
_diffrn_reflns_av_sigmaI/netI 0.0546
_diffrn_reflns_limit_h_max 12
_diffrn_reflns_limit_h_min -12
_diffrn_reflns_limit_k_max 27
_diffrn_reflns_limit_k_min -19
_diffrn_reflns_limit_l_max 6
_diffrn_reflns_limit_l_min -8
_diffrn_reflns_number 4107
_diffrn_reflns_theta_full 25.02
_diffrn_reflns_theta_max 25.02
_diffrn_reflns_theta_min 1.78
_exptl_absorpt_coefficient_mu 0.262
_exptl_absorpt_correction_T_max 0.9543
_exptl_absorpt_correction_T_min 0.9350
_exptl_absorpt_correction_type multi-scan
_exptl_absorpt_process_details '(SADABS; Bruker, 2000)'
_exptl_crystal_colour colourless
_exptl_crystal_density_diffrn 1.462
_exptl_crystal_density_method 'not measured'
_exptl_crystal_description baculine
_exptl_crystal_F_000 744
_exptl_crystal_size_max 0.26
_exptl_crystal_size_mid 0.22
_exptl_crystal_size_min 0.18
_refine_diff_density_max 0.285
_refine_diff_density_min -0.236
_refine_ls_extinction_method none
_refine_ls_goodness_of_fit_ref 1.031
_refine_ls_hydrogen_treatment mixed
_refine_ls_matrix_type full
_refine_ls_number_parameters 117
_refine_ls_number_reflns 1445
_refine_ls_number_restraints 0
_refine_ls_restrained_S_all 1.031
_refine_ls_R_factor_all 0.1090
_refine_ls_R_factor_gt 0.0528
_refine_ls_shift/su_max 0.001
_refine_ls_shift/su_mean 0.000
_refine_ls_structure_factor_coef Fsqd
_refine_ls_weighting_details 'calc w=1/[\s^2^(Fo^2^)+(0.056P)^2^+0.9324P] where P=(Fo^2^+2Fc^2^)/3'
_refine_ls_weighting_scheme calc
_refine_ls_wR_factor_gt 0.1143
_refine_ls_wR_factor_ref 0.1390
_reflns_number_gt 835
_reflns_number_total 1445
_reflns_threshold_expression I>2\s(I)
_cod_data_source_file sg2123.cif
_cod_data_source_block I
_cod_depositor_comments
;
The following automatic conversions were performed:
'_symmetry_cell_setting' value 'Monoclinic' changed to 'monoclinic'
according to '/home/saulius/struct/CIF-dictionaries/cif_core.dic'
dictionary named 'cif_core.dic' version 2.4.1 from 2010-06-29.

Automatic conversion script
Id: cif_fix_enum 1527 2010-12-29 10:47:43Z saulius 

The following automatic conversions were performed:

'_symmetry_cell_setting' value 'Monoclinic' changed to 'monoclinic'
according to /home/saulius/struct/CIF-dictionaries/cif_core.dic
dictionary named 'cif_core.dic' version 2.4.1 from 2010-06-29.

Automatic conversion script
Id: cif_fix_values 1715 2011-07-08 13:25:40Z adriana 
;
_cod_original_cell_volume 1634.5(9)
_cod_original_sg_symbol_H-M 'C 2/c'
_cod_database_code 2212366
_cod_database_fobs_code 2212366

loop_
_symmetry_equiv_pos_as_xyz
'x, y, z'
'-x, y, -z+1/2'
'x+1/2, y+1/2, z'
'-x+1/2, y+1/2, -z+1/2'
'-x, -y, -z'
'x, -y, z-1/2'
'-x+1/2, -y+1/2, -z'
'x+1/2, -y+1/2, z-1/2'

loop_
_atom_site_type_symbol
_atom_site_label
_atom_site_fract_x
_atom_site_fract_y
_atom_site_fract_z
_atom_site_U_iso_or_equiv
_atom_site_adp_type
_atom_site_calc_flag
_atom_site_refinement_flags
_atom_site_occupancy
N N1 0.8697(2) 0.48835(10) 0.2083(4) 0.0509(7) Uani d . 1
N N2 1.0000 0.3726(2) 0.2500 0.0666(14) Uani d S 1
C C1 0.7444(3) 0.48942(16) 0.1679(5) 0.0653(10) Uani d . 1
H H1 0.7012 0.4540 0.1532 0.078 Uiso calc R 1
C C2 0.6736(4) 0.5413(2) 0.1460(6) 0.0788(11) Uani d . 1
H H2 0.5855 0.5400 0.1172 0.095 Uiso calc R 1
C C3 0.7347(4) 0.59309(18) 0.1675(6) 0.0797(12) Uani d . 1
H H3 0.6887 0.6278 0.1538 0.096 Uiso calc R 1
C C4 0.8666(4) 0.59451(14) 0.2102(5) 0.0588(9) Uani d . 1
C C5 0.9318(3) 0.54041(13) 0.2286(4) 0.0476(8) Uani d . 1
C C6 0.9368(3) 0.64777(14) 0.2311(6) 0.0736(12) Uani d . 1
H H6 0.8935 0.6832 0.2182 0.088 Uiso calc R 1
C C7 0.8898(4) 0.34510(18) 0.2308(6) 0.0758(11) Uani d . 1
H H7 0.8140 0.3661 0.2175 0.091 Uiso calc R 1
C C8 0.8878(4) 0.28542(18) 0.2304(6) 0.0817(12) Uani d . 1
H H8 0.8109 0.2652 0.2170 0.098 Uiso calc R 1
C C9 1.0000 0.2564(2) 0.2500 0.0866(18) Uani d S 1
H H9 1.0000 0.2158 0.2500 0.104 Uiso calc SR 1
Cl Cl1 0.5000 0.33386(5) 0.2500 0.0699(5) Uani d S 1
O O1 0.5528(3) 0.36819(17) 0.1097(7) 0.1762(19) Uani d . 1
O O2 0.4030(2) 0.29925(11) 0.1527(4) 0.0972(10) Uani d . 1
H H2A 1.0000 0.406(2) 0.2500 0.066(19) Uiso d S 1

loop_
_atom_site_aniso_label
_atom_site_aniso_U_11
_atom_site_aniso_U_22
_atom_site_aniso_U_33
_atom_site_aniso_U_12
_atom_site_aniso_U_13
_atom_site_aniso_U_23
N1 0.0564(17) 0.0504(16) 0.0464(17) 0.0003(13) 0.0076(14) 0.0019(12)
N2 0.105(5) 0.040(3) 0.058(3) 0.000 0.026(3) 0.000
C1 0.064(2) 0.071(2) 0.061(2) -0.0029(19) 0.0081(19) 0.0048(18)
C2 0.064(2) 0.103(3) 0.071(3) 0.020(2) 0.007(2) 0.009(2)
C3 0.098(3) 0.076(3) 0.066(3) 0.035(2) 0.012(2) 0.004(2)
C4 0.085(3) 0.049(2) 0.043(2) 0.0119(18) 0.0119(19) 0.0028(15)
C5 0.0667(18) 0.0432(18) 0.0343(18) 0.0023(14) 0.0116(16) 0.0008(14)
C6 0.123(3) 0.0418(19) 0.058(2) 0.0157(17) 0.020(3) 0.0023(16)
C7 0.074(3) 0.081(3) 0.074(3) 0.016(2) 0.021(2) 0.004(2)
C8 0.079(3) 0.069(3) 0.101(3) -0.011(2) 0.029(2) -0.009(2)
C9 0.124(5) 0.050(3) 0.094(5) 0.000 0.052(4) 0.000
Cl1 0.0576(8) 0.0490(7) 0.0998(11) 0.000 -0.0101(7) 0.000
O1 0.087(3) 0.0810(3) 0.080(4) -0.0276(2) -0.0244(3) 0.027(3)
O2 0.0756(16) 0.0921(19) 0.082(3) -0.01326(15) -0.0024(16) -0.0157(17)

loop_
_atom_type_symbol
_atom_type_description
_atom_type_scat_dispersion_real
_atom_type_scat_dispersion_imag
_atom_type_scat_source
C C 0.0033 0.0016 'International Tables Vol C Tables 4.2.6.8 and 6.1.1.4'
H H 0.0000 0.0000 'International Tables Vol C Tables 4.2.6.8 and 6.1.1.4'
N N 0.0061 0.0033 'International Tables Vol C Tables 4.2.6.8 and 6.1.1.4'
O O 0.0106 0.0060 'International Tables Vol C Tables 4.2.6.8 and 6.1.1.4'
Cl Cl 0.1484 0.1585 'International Tables Vol C Tables 4.2.6.8 and 6.1.1.4'

loop_
_geom_angle_atom_site_label_1
_geom_angle_atom_site_label_2
_geom_angle_atom_site_label_3
_geom_angle_site_symmetry_1
_geom_angle_site_symmetry_3
_geom_angle
C1 N1 C5 . . 117.8(3)
C7 N2 C7 2_755 . 122.8(5)
C7 N2 H2A 2_755 . 118.6(3)
C7 N2 H2A . . 118.6(3)
N1 C1 C2 . . 123.3(3)
N1 C1 H1 . . 118.4
C2 C1 H1 . . 118.4
C3 C2 C1 . . 119.2(4)
C3 C2 H2 . . 120.4
C1 C2 H2 . . 120.4
C2 C3 C4 . . 119.9(3)
C2 C3 H3 . . 120.0
C4 C3 H3 . . 120.0
C3 C4 C5 . . 117.7(3)
C3 C4 C6 . . 122.6(3)
C5 C4 C6 . . 119.7(3)
N1 C5 C4 . . 122.2(3)
N1 C5 C5 . 2_755 118.83(16)
C4 C5 C5 . 2_755 119.0(2)
C6 C6 C4 2_755 . 121.3(2)
C6 C6 H6 2_755 . 119.4
C4 C6 H6 . . 119.4
N2 C7 C8 . . 119.5(4)
N2 C7 H7 . . 120.2
C8 C7 H7 . . 120.2
C9 C8 C7 . . 118.6(4)
C9 C8 H8 . . 120.7
C7 C8 H8 . . 120.7
C8 C9 C8 . 2_755 121.1(5)
C8 C9 H9 . . 119.5
C8 C9 H9 2_755 . 119.5
O1 Cl1 O1 . 2_655 111.3(4)
O1 Cl1 O2 . 2_655 108.7(2)
O1 Cl1 O2 2_655 2_655 108.3(2)
O1 Cl1 O2 . . 108.3(2)
O1 Cl1 O2 2_655 . 108.7(2)
O2 Cl1 O2 2_655 . 111.5(2)

loop_
_geom_bond_atom_site_label_1
_geom_bond_atom_site_label_2
_geom_bond_site_symmetry_2
_geom_bond_distance
N1 C1 . 1.323(4)
N1 C5 . 1.360(3)
N2 C7 2_755 1.316(4)
N2 C7 . 1.316(4)
N2 H2A . 0.75(5)
C1 C2 . 1.402(5)
C1 H1 . 0.9300
C2 C3 . 1.351(5)
C2 H2 . 0.9300
C3 C4 . 1.393(5)
C3 H3 . 0.9300
C4 C5 . 1.416(4)
C4 C6 . 1.426(4)
C5 C5 2_755 1.439(6)
C6 C6 2_755 1.332(7)
C6 H6 . 0.9300
C7 C8 . 1.366(5)
C7 H7 . 0.9300
C8 C9 . 1.351(4)
C8 H8 . 0.9300
C9 C8 2_755 1.351(4)
C9 H9 . 0.9300
Cl1 O1 . 1.392(3)
Cl1 O1 2_655 1.392(3)
Cl1 O2 2_655 1.408(2)
Cl1 O2 . 1.408(2)

loop_
_geom_hbond_atom_site_label_D
_geom_hbond_atom_site_label_H
_geom_hbond_atom_site_label_A
_geom_hbond_site_symmetry_A
_geom_hbond_distance_DH
_geom_hbond_distance_HA
_geom_hbond_distance_DA
_geom_hbond_angle_DHA
N2 H2A N1 2_755 0.75(5) 2.34(4) 2.984(5) 144.0(8)
N2 H2A N1 . 0.75(5) 2.34(4) 2.984(5) 144.0(7)

loop_
_geom_torsion_atom_site_label_1
_geom_torsion_atom_site_label_2
_geom_torsion_atom_site_label_3
_geom_torsion_atom_site_label_4
_geom_torsion_site_symmetry_1
_geom_torsion_site_symmetry_4
_geom_torsion
C5 N1 C1 C2 . . -0.3(5)
N1 C1 C2 C3 . . -0.2(5)
C1 C2 C3 C4 . . 0.2(5)
C2 C3 C4 C5 . . 0.3(5)
C2 C3 C4 C6 . . 178.9(3)
C1 N1 C5 C4 . . 0.8(4)
C1 N1 C5 C5 . 2_755 -179.6(3)
C3 C4 C5 N1 . . -0.8(4)
C6 C4 C5 N1 . . -179.4(3)
C3 C4 C5 C5 . 2_755 179.6(3)
C6 C4 C5 C5 . 2_755 1.0(5)
C3 C4 C6 C6 . 2_755 -178.9(5)
C5 C4 C6 C6 . 2_755 -0.3(6)
C7 N2 C7 C8 2_755 . 0.0(3)
N2 C7 C8 C9 . . 0.0(5)
C7 C8 C9 C8 . 2_755 0.0(3)
